data_4503354
loop_
_publ_author_name
'Aburaya, Kazuaki'
'Nakano, Kazunori'
'Sada, Kazuki'
'Yoswathananont, Nungruethai'
'Shigesato, Masashi'
'Hisaki, Ichiro'
'Tohnai, Norimitsu'
'Miyata, Mikiji'

_publ_section_title
;
 Importance of Weak Hydrogen Bonds in the Formation of Cholamide Inclusion
 Crystals with Aromatic Guests
;
_journal_issue 3
_journal_name_full 'Crystal Growth &amp; Design'
_journal_page_first 1013
_journal_paper_doi 10.1021/cg701011r
_journal_volume 8
_journal_year 2008
_chemical_formula_moiety 'C31 H48 Br N O4 '
_chemical_formula_sum 'C31 H48 Br N O4'
_chemical_formula_weight 578.63
_space_group_IT_number 4
_symmetry_cell_setting monoclinic
_symmetry_Int_Tables_number 4
_symmetry_space_group_name_Hall 'P 2yb'
_symmetry_space_group_name_H-M 'P 1 21 1'
_cell_angle_alpha 90.0000
_cell_angle_beta 108.7235(17)
_cell_angle_gamma 90.0000
_cell_formula_units_Z 2
_cell_length_a 12.0131(3)
_cell_length_b 7.9178(2)
_cell_length_c 16.3375(4)
_cell_measurement_reflns_used 12678
_cell_measurement_temperature 213.1
_cell_measurement_theta_max 68.3
_cell_measurement_theta_min 3.9
_cell_volume 1471.74(7)
_computing_cell_refinement PROCESS-AUTO
_computing_data_collection PROCESS-AUTO
_computing_data_reduction CrystalStructure
_computing_publication_material 'CrystalStructure 3.8'
_computing_structure_refinement SHELXL
_computing_structure_solution SIR2004
_diffrn_detector_area_resol_mean 10.00
_diffrn_measured_fraction_theta_full 0.969
_diffrn_measured_fraction_theta_max 0.969
_diffrn_measurement_device_type 'Rigaku RAXIS-RAPID'
_diffrn_measurement_method \w
_diffrn_radiation_type 'Cu K\a'
_diffrn_radiation_wavelength 1.54187
_diffrn_reflns_av_R_equivalents 0.146
_diffrn_reflns_limit_h_max 14
_diffrn_reflns_limit_h_min -14
_diffrn_reflns_limit_k_max 9
_diffrn_reflns_limit_k_min -9
_diffrn_reflns_limit_l_max 19
_diffrn_reflns_limit_l_min -19
_diffrn_reflns_number 15324
_diffrn_reflns_theta_full 68.24
_diffrn_reflns_theta_max 68.24
_exptl_absorpt_coefficient_mu 2.177
_exptl_absorpt_correction_T_max 0.804
_exptl_absorpt_correction_T_min 0.408
_exptl_absorpt_correction_type numerical
_exptl_absorpt_process_details
;
    Higashi, T. (1999). Program for Absorption Correction.
    Rigaku Corporation, Tokyo, Japan.
;
_exptl_crystal_colour colorless
_exptl_crystal_density_diffrn 1.306
_exptl_crystal_density_method 'not measured'
_exptl_crystal_description platelet
_exptl_crystal_F_000 616.00
_exptl_crystal_size_max 0.50
_exptl_crystal_size_mid 0.20
_exptl_crystal_size_min 0.10
_refine_diff_density_max 0.46
_refine_diff_density_min -0.99
_refine_ls_abs_structure_details 'Flack, H. D. (1983), Acta Cryst. A39, 876-881.  2227 Friedel Pairs'
_refine_ls_abs_structure_Flack -0.07(3)
_refine_ls_extinction_method none
_refine_ls_goodness_of_fit_ref 1.100
_refine_ls_hydrogen_treatment refall
_refine_ls_number_parameters 335
_refine_ls_number_reflns 5047
_refine_ls_R_factor_gt 0.0750
_refine_ls_shift/su_max 0.0000
_refine_ls_structure_factor_coef Fsqd
_refine_ls_weighting_details 'w = 1/[\s^2^(Fo^2^)+(0.0792P)^2^+1.3461P] where P=(Fo^2^+2Fc^2^)/3'
_refine_ls_weighting_scheme calc
_refine_ls_wR_factor_ref 0.2239
_reflns_number_gt 3573
_reflns_number_total 5047
_reflns_threshold_expression F^2^>2.0\s(F^2^)
_cod_data_source_file cg701011r-file003.cif
_cod_data_source_block '_CAM24'
_cod_original_cell_volume 1471.72(7)
_cod_original_formula_sum 'C31 H48 Br N O4 '
_cod_database_code 4503354

loop_
_symmetry_equiv_pos_site_id
_symmetry_equiv_pos_as_xyz
1 +X,+Y,+Z
2 -X,1/2+Y,-Z

loop_
_atom_site_label
_atom_site_type_symbol
_atom_site_fract_x
_atom_site_fract_y
_atom_site_fract_z
_atom_site_U_iso_or_equiv
_atom_site_adp_type
_atom_site_occupancy
_atom_site_symmetry_multiplicity
_atom_site_calc_flag
_atom_site_refinement_flags
Br(1) Br 0.32879(11) 0.99977(19) -0.16307(6) 0.1030(5) Uani 1.00 1 d .
O(1) O 0.6078(3) 1.0944(5) 0.6013(2) 0.0362(9) Uani 1.00 1 d .
O(2) O 0.2582(3) 1.3215(4) 0.3867(2) 0.0303(8) Uani 1.00 1 d .
O(3) O 0.2112(3) 0.7995(5) 0.2826(2) 0.0341(9) Uani 1.00 1 d .
O(4) O -0.2333(4) 1.0610(6) -0.1615(3) 0.0477(11) Uani 1.00 1 d .
N(1) N -0.2763(4) 0.7964(7) -0.2095(3) 0.0458(13) Uani 1.00 1 d .
C(1) C 0.3268(4) 0.8700(7) 0.5904(3) 0.0294(12) Uani 1.00 1 d .
C(2) C 0.4492(4) 0.8961(7) 0.5814(3) 0.0305(12) Uani 1.00 1 d .
C(3) C 0.4954(4) 1.0704(7) 0.6142(3) 0.0297(12) Uani 1.00 1 d .
C(4) C 0.4082(4) 1.2031(6) 0.5644(3) 0.0264(11) Uani 1.00 1 d .
C(5) C 0.2846(4) 1.1794(6) 0.5706(3) 0.0253(11) Uani 1.00 1 d .
C(6) C 0.2038(4) 1.3216(7) 0.5210(3) 0.0263(11) Uani 1.00 1 d .
C(7) C 0.1640(4) 1.3009(7) 0.4227(3) 0.0280(11) Uani 1.00 1 d .
C(8) C 0.1120(4) 1.1254(6) 0.3959(3) 0.0240(11) Uani 1.00 1 d .
C(9) C 0.1963(4) 0.9853(6) 0.4418(3) 0.0219(10) Uani 1.00 1 d .
C(10) C 0.2325(4) 1.0028(7) 0.5422(3) 0.0244(10) Uani 1.00 1 d .
C(11) C 0.1452(4) 0.8117(7) 0.4067(3) 0.0274(11) Uani 1.00 1 d .
C(12) C 0.1071(4) 0.7942(7) 0.3077(3) 0.0244(11) Uani 1.00 1 d .
C(13) C 0.0190(4) 0.9338(6) 0.2641(3) 0.0221(11) Uani 1.00 1 d .
C(14) C 0.0787(4) 1.1043(6) 0.2984(3) 0.0255(11) Uani 1.00 1 d .
C(15) C -0.0028(5) 1.2357(7) 0.2419(3) 0.0361(14) Uani 1.00 1 d .
C(16) C -0.0505(5) 1.1497(7) 0.1525(3) 0.0376(14) Uani 1.00 1 d .
C(17) C -0.0100(4) 0.9635(7) 0.1649(3) 0.0283(12) Uani 1.00 1 d .
C(18) C -0.0970(4) 0.9069(8) 0.2831(3) 0.0342(13) Uani 1.00 1 d .
C(19) C 0.1273(4) 0.9733(8) 0.5741(3) 0.0360(13) Uani 1.00 1 d .
C(20) C -0.1004(4) 0.8458(6) 0.1000(3) 0.0278(11) Uani 1.00 1 d .
C(21) C -0.0603(5) 0.6629(8) 0.1101(4) 0.0436(15) Uani 1.00 1 d .
C(22) C -0.1203(4) 0.9089(8) 0.0078(3) 0.0355(14) Uani 1.00 1 d .
C(23) C -0.2332(5) 0.8512(9) -0.0577(4) 0.0469(17) Uani 1.00 1 d .
C(24) C -0.2488(5) 0.9125(8) -0.1476(3) 0.0353(13) Uani 1.00 1 d .
C(25) C 0.4648(7) 0.9719(10) 0.1379(5) 0.061(2) Uani 1.00 1 d .
C(26) C 0.3619(7) 0.8932(9) 0.0920(6) 0.062(2) Uani 1.00 1 d .
C(27) C 0.3200(6) 0.9005(9) 0.0028(5) 0.058(2) Uani 1.00 1 d .
C(28) C 0.3813(6) 0.9904(10) -0.0407(4) 0.0542(17) Uani 1.00 1 d .
C(29) C 0.4867(7) 1.0719(10) 0.0053(6) 0.067(2) Uani 1.00 1 d .
C(30) C 0.5239(7) 1.0601(11) 0.0925(6) 0.072(2) Uani 1.00 1 d .
C(31) C 0.5144(8) 0.9646(11) 0.2395(5) 0.077(2) Uani 1.00 1 d .
H(1) H 0.3345 0.8726 0.6520 0.035 Uiso 1.00 1 c R
H(2) H 0.2985 0.7574 0.5685 0.035 Uiso 1.00 1 c R
H(3) H 0.5033 0.8095 0.6146 0.037 Uiso 1.00 1 c R
H(4) H 0.4443 0.8848 0.5206 0.037 Uiso 1.00 1 c R
H(5) H 0.5050 1.0791 0.6765 0.036 Uiso 1.00 1 c R
H(6) H 0.4037 1.1989 0.5034 0.032 Uiso 1.00 1 c R
H(7) H 0.4374 1.3151 0.5866 0.032 Uiso 1.00 1 c R
H(8) H 0.2912 1.1923 0.6322 0.030 Uiso 1.00 1 c R
H(9) H 0.1342 1.3264 0.5398 0.032 Uiso 1.00 1 c R
H(10) H 0.2453 1.4295 0.5362 0.032 Uiso 1.00 1 c R
H(11) H 0.1027 1.3864 0.3966 0.034 Uiso 1.00 1 c R
H(12) H 0.0396 1.1152 0.4120 0.029 Uiso 1.00 1 c R
H(13) H 0.2688 1.0000 0.4262 0.026 Uiso 1.00 1 c R
H(14) H 0.0771 0.7892 0.4256 0.033 Uiso 1.00 1 c R
H(15) H 0.2044 0.7250 0.4324 0.033 Uiso 1.00 1 c R
H(16) H 0.0686 0.6831 0.2912 0.029 Uiso 1.00 1 c R
H(17) H 0.1528 1.1080 0.2841 0.031 Uiso 1.00 1 c R
H(18) H 0.0403 1.3391 0.2385 0.043 Uiso 1.00 1 c R
H(19) H -0.0669 1.2637 0.2645 0.043 Uiso 1.00 1 c R
H(20) H -0.0195 1.2056 0.1110 0.045 Uiso 1.00 1 c R
H(21) H -0.1366 1.1560 0.1309 0.045 Uiso 1.00 1 c R
H(22) H 0.0648 0.9560 0.1518 0.034 Uiso 1.00 1 c R
H(23) H -0.1560 0.9841 0.2483 0.041 Uiso 1.00 1 c R
H(24) H -0.0847 0.9279 0.3438 0.041 Uiso 1.00 1 c R
H(25) H -0.1234 0.7915 0.2691 0.041 Uiso 1.00 1 c R
H(26) H 0.0657 1.0538 0.5468 0.043 Uiso 1.00 1 c R
H(27) H 0.1517 0.9879 0.6363 0.043 Uiso 1.00 1 c R
H(28) H 0.0978 0.8594 0.5595 0.043 Uiso 1.00 1 c R
H(29) H -0.1760 0.8530 0.1121 0.033 Uiso 1.00 1 c R
H(30) H -0.1103 0.5969 0.0624 0.052 Uiso 1.00 1 c R
H(31) H -0.0653 0.6186 0.1642 0.052 Uiso 1.00 1 c R
H(32) H 0.0204 0.6564 0.1102 0.052 Uiso 1.00 1 c R
H(33) H -0.1191 1.0326 0.0084 0.043 Uiso 1.00 1 c R
H(34) H -0.0546 0.8707 -0.0108 0.043 Uiso 1.00 1 c R
H(35) H -0.2353 0.7275 -0.0580 0.056 Uiso 1.00 1 c R
H(36) H -0.2993 0.8914 -0.0401 0.056 Uiso 1.00 1 c R
H(37) H 0.6254 1.1961 0.6064 0.043 Uiso 1.00 1 c R
H(38) H 0.2856 1.4183 0.3969 0.036 Uiso 1.00 1 c R
H(39) H 0.2071 0.7256 0.2457 0.041 Uiso 1.00 1 c R
H(40) H -0.2841 0.8248 -0.2625 0.055 Uiso 1.00 1 c R
H(41) H -0.2867 0.6920 -0.1970 0.055 Uiso 1.00 1 c R
H(42) H 0.3193 0.8333 0.1218 0.075 Uiso 1.00 1 c R
H(43) H 0.2500 0.8444 -0.0280 0.069 Uiso 1.00 1 c R
H(44) H 0.5300 1.1327 -0.0237 0.081 Uiso 1.00 1 c R
H(45) H 0.5940 1.1153 0.1236 0.087 Uiso 1.00 1 c R
H(46) H 0.4503 0.9787 0.2630 0.092 Uiso 1.00 1 c R
H(47) H 0.5713 1.0544 0.2606 0.092 Uiso 1.00 1 c R
H(48) H 0.5520 0.8563 0.2575 0.092 Uiso 1.00 1 c R

loop_
_atom_site_aniso_label
_atom_site_aniso_U_11
_atom_site_aniso_U_22
_atom_site_aniso_U_33
_atom_site_aniso_U_12
_atom_site_aniso_U_13
_atom_site_aniso_U_23
Br(1) 0.1337(10) 0.1219(10) 0.0385(5) 0.0412(8) 0.0069(5) -0.0008(6)
O(1) 0.0257(19) 0.038(2) 0.039(2) -0.0004(17) 0.0021(18) -0.0011(19)
O(2) 0.035(2) 0.035(2) 0.019(2) -0.0065(17) 0.0060(16) -0.0032(16)
O(3) 0.033(2) 0.042(2) 0.024(2) 0.0010(17) 0.0062(17) -0.0077(18)
O(4) 0.061(3) 0.053(3) 0.021(2) -0.005(2) 0.003(2) 0.004(2)
N(1) 0.052(3) 0.057(3) 0.020(2) -0.002(2) 0.000(2) 0.000(2)
C(1) 0.030(2) 0.033(3) 0.015(2) 0.009(2) -0.006(2) 0.003(2)
C(2) 0.026(2) 0.032(2) 0.029(3) 0.001(2) 0.002(2) -0.001(2)
C(3) 0.025(2) 0.033(2) 0.026(3) -0.001(2) 0.001(2) -0.000(2)
C(4) 0.023(2) 0.028(2) 0.022(3) 0.003(2) -0.002(2) -0.004(2)
C(5) 0.022(2) 0.034(2) 0.017(2) -0.003(2) 0.004(2) -0.007(2)
C(6) 0.024(2) 0.031(2) 0.019(2) 0.006(2) 0.000(2) -0.005(2)
C(7) 0.032(2) 0.033(2) 0.016(2) -0.005(2) 0.003(2) -0.003(2)
C(8) 0.027(2) 0.025(2) 0.014(2) 0.000(2) -0.001(2) -0.003(2)
C(9) 0.022(2) 0.028(2) 0.008(2) 0.002(2) -0.0045(18) -0.002(2)
C(10) 0.023(2) 0.034(2) 0.010(2) -0.004(2) -0.0031(19) -0.000(2)
C(11) 0.034(2) 0.030(2) 0.015(2) 0.001(2) 0.003(2) 0.001(2)
C(12) 0.021(2) 0.032(2) 0.015(2) -0.002(2) -0.002(2) -0.003(2)
C(13) 0.022(2) 0.030(2) 0.010(2) 0.008(2) -0.000(2) 0.005(2)
C(14) 0.032(2) 0.023(2) 0.015(2) -0.001(2) -0.001(2) -0.001(2)
C(15) 0.046(3) 0.033(3) 0.019(3) 0.003(2) -0.005(2) 0.003(2)
C(16) 0.049(3) 0.034(3) 0.016(3) -0.004(2) -0.009(2) 0.005(2)
C(17) 0.033(2) 0.037(3) 0.009(2) 0.003(2) -0.001(2) 0.001(2)
C(18) 0.031(2) 0.051(3) 0.016(3) -0.002(2) 0.001(2) 0.001(2)
C(19) 0.035(3) 0.053(3) 0.019(2) -0.005(2) 0.007(2) 0.004(2)
C(20) 0.029(2) 0.037(3) 0.016(2) -0.004(2) 0.006(2) 0.002(2)
C(21) 0.047(3) 0.042(3) 0.028(3) 0.005(2) -0.007(2) -0.012(2)
C(22) 0.029(2) 0.051(3) 0.016(3) -0.008(2) -0.006(2) -0.007(2)
C(23) 0.042(3) 0.070(4) 0.016(3) -0.017(3) -0.010(2) 0.011(3)
C(24) 0.038(3) 0.045(3) 0.015(3) -0.000(2) -0.003(2) 0.009(2)
C(25) 0.075(5) 0.056(4) 0.040(4) 0.015(4) -0.000(3) 0.019(3)
C(26) 0.079(5) 0.042(3) 0.067(6) -0.001(4) 0.025(4) 0.004(4)
C(27) 0.047(4) 0.050(4) 0.067(5) 0.000(3) 0.005(3) 0.002(4)
C(28) 0.064(4) 0.055(4) 0.033(3) 0.014(3) 0.001(3) 0.004(3)
C(29) 0.071(5) 0.060(5) 0.065(6) -0.022(4) 0.015(4) 0.002(4)
C(30) 0.058(5) 0.075(6) 0.060(6) -0.017(4) -0.013(4) 0.007(4)
C(31) 0.110(7) 0.076(6) 0.033(4) 0.040(5) 0.007(4) 0.019(4)

loop_
_atom_type_symbol
_atom_type_description
_atom_type_scat_dispersion_real
_atom_type_scat_dispersion_imag
_atom_type_scat_source
C C 0.018 0.009
;
International Tables for Crystallography
(1992, Vol. C, Tables 4.2.6.8 and 6.1.1.4)
;
H H 0.000 0.000
;
International Tables for Crystallography
(1992, Vol. C, Table 6.1.1.4)
;
O O 0.049 0.032
;
International Tables for Crystallography
(1992, Vol. C, Tables 4.2.6.8 and 6.1.1.4)
;
N N 0.031 0.018
;
International Tables for Crystallography
(1992, Vol. C, Tables 4.2.6.8 and 6.1.1.4)
;
Br Br -0.676 1.280
;
International Tables for Crystallography
(1992, Vol. C, Tables 4.2.6.8 and 6.1.1.4)
;

loop_
_geom_angle_atom_site_label_1
_geom_angle_atom_site_label_2
_geom_angle_atom_site_label_3
_geom_angle
_geom_angle_publ_flag
C(2) C(1) C(10) 115.0(4) yes
C(1) C(2) C(3) 109.9(5) yes
O(1) C(3) C(2) 108.7(4) yes
O(1) C(3) C(4) 110.2(4) yes
C(2) C(3) C(4) 109.1(4) yes
C(3) C(4) C(5) 113.3(4) yes
C(4) C(5) C(6) 109.7(4) yes
C(4) C(5) C(10) 113.6(4) yes
C(6) C(5) C(10) 112.3(3) yes
C(5) C(6) C(7) 114.0(4) yes
O(2) C(7) C(6) 113.2(4) yes
O(2) C(7) C(8) 106.7(4) yes
C(6) C(7) C(8) 111.1(4) yes
C(7) C(8) C(9) 112.0(3) yes
C(7) C(8) C(14) 110.2(4) yes
C(9) C(8) C(14) 110.1(4) yes
C(8) C(9) C(10) 111.6(4) yes
C(8) C(9) C(11) 110.1(3) yes
C(10) C(9) C(11) 114.4(4) yes
C(1) C(10) C(5) 107.5(3) yes
C(1) C(10) C(9) 112.4(4) yes
C(1) C(10) C(19) 105.7(4) yes
C(5) C(10) C(9) 110.2(4) yes
C(5) C(10) C(19) 109.6(4) yes
C(9) C(10) C(19) 111.2(3) yes
C(9) C(11) C(12) 114.9(4) yes
O(3) C(12) C(11) 107.7(3) yes
O(3) C(12) C(13) 112.3(4) yes
C(11) C(12) C(13) 110.5(4) yes
C(12) C(13) C(14) 106.8(3) yes
C(12) C(13) C(17) 118.6(4) yes
C(12) C(13) C(18) 109.9(4) yes
C(14) C(13) C(17) 99.6(4) yes
C(14) C(13) C(18) 113.2(4) yes
C(17) C(13) C(18) 108.4(3) yes
C(8) C(14) C(13) 114.2(4) yes
C(8) C(14) C(15) 117.5(4) yes
C(13) C(14) C(15) 104.1(3) yes
C(14) C(15) C(16) 104.1(4) yes
C(15) C(16) C(17) 106.9(4) yes
C(13) C(17) C(16) 103.6(4) yes
C(13) C(17) C(20) 119.3(4) yes
C(16) C(17) C(20) 111.1(4) yes
C(17) C(20) C(21) 111.6(4) yes
C(17) C(20) C(22) 109.2(4) yes
C(21) C(20) C(22) 111.2(5) yes
C(20) C(22) C(23) 114.9(5) yes
C(22) C(23) C(24) 113.5(5) yes
O(4) C(24) N(1) 122.7(6) yes
O(4) C(24) C(23) 121.0(5) yes
N(1) C(24) C(23) 116.3(6) yes
C(26) C(25) C(30) 117.9(7) yes
C(26) C(25) C(31) 121.9(8) yes
C(30) C(25) C(31) 120.2(7) yes
C(25) C(26) C(27) 121.1(9) yes
C(26) C(27) C(28) 119.5(6) yes
Br(1) C(28) C(27) 120.9(5) yes
Br(1) C(28) C(29) 118.9(7) yes
C(27) C(28) C(29) 120.2(7) yes
C(28) C(29) C(30) 117.9(9) yes
C(25) C(30) C(29) 123.5(7) yes
C(3) O(1) H(37) 109.5 no
C(7) O(2) H(38) 109.5 no
C(12) O(3) H(39) 109.5 no
C(24) N(1) H(40) 120.0 no
C(24) N(1) H(41) 120.0 no
H(40) N(1) H(41) 120.0 no
C(2) C(1) H(1) 108.5 no
C(2) C(1) H(2) 108.5 no
C(10) C(1) H(1) 108.5 no
C(10) C(1) H(2) 108.5 no
H(1) C(1) H(2) 107.5 no
C(1) C(2) H(3) 109.7 no
C(1) C(2) H(4) 109.7 no
C(3) C(2) H(3) 109.7 no
C(3) C(2) H(4) 109.7 no
H(3) C(2) H(4) 108.2 no
O(1) C(3) H(5) 109.6 no
C(2) C(3) H(5) 109.6 no
C(4) C(3) H(5) 109.6 no
C(3) C(4) H(6) 108.9 no
C(3) C(4) H(7) 108.9 no
C(5) C(4) H(6) 108.9 no
C(5) C(4) H(7) 108.9 no
H(6) C(4) H(7) 107.7 no
C(4) C(5) H(8) 107.0 no
C(6) C(5) H(8) 107.0 no
C(10) C(5) H(8) 107.0 no
C(5) C(6) H(9) 108.8 no
C(5) C(6) H(10) 108.8 no
C(7) C(6) H(9) 108.8 no
C(7) C(6) H(10) 108.8 no
H(9) C(6) H(10) 107.7 no
O(2) C(7) H(11) 108.6 no
C(6) C(7) H(11) 108.6 no
C(8) C(7) H(11) 108.6 no
C(7) C(8) H(12) 108.1 no
C(9) C(8) H(12) 108.1 no
C(14) C(8) H(12) 108.1 no
C(8) C(9) H(13) 106.7 no
C(10) C(9) H(13) 106.7 no
C(11) C(9) H(13) 106.7 no
C(9) C(11) H(14) 108.6 no
C(9) C(11) H(15) 108.6 no
C(12) C(11) H(14) 108.5 no
C(12) C(11) H(15) 108.6 no
H(14) C(11) H(15) 107.5 no
O(3) C(12) H(16) 108.7 no
C(11) C(12) H(16) 108.7 no
C(13) C(12) H(16) 108.7 no
C(8) C(14) H(17) 106.8 no
C(13) C(14) H(17) 106.8 no
C(15) C(14) H(17) 106.8 no
C(14) C(15) H(18) 110.9 no
C(14) C(15) H(19) 111.0 no
C(16) C(15) H(18) 110.9 no
C(16) C(15) H(19) 110.9 no
H(18) C(15) H(19) 109.0 no
C(15) C(16) H(20) 110.3 no
C(15) C(16) H(21) 110.3 no
C(17) C(16) H(20) 110.3 no
C(17) C(16) H(21) 110.3 no
H(20) C(16) H(21) 108.6 no
C(13) C(17) H(22) 107.4 no
C(16) C(17) H(22) 107.4 no
C(20) C(17) H(22) 107.4 no
C(13) C(18) H(23) 109.5 no
C(13) C(18) H(24) 109.5 no
C(13) C(18) H(25) 109.5 no
H(23) C(18) H(24) 109.5 no
H(23) C(18) H(25) 109.5 no
H(24) C(18) H(25) 109.5 no
C(10) C(19) H(26) 109.5 no
C(10) C(19) H(27) 109.5 no
C(10) C(19) H(28) 109.5 no
H(26) C(19) H(27) 109.5 no
H(26) C(19) H(28) 109.5 no
H(27) C(19) H(28) 109.5 no
C(17) C(20) H(29) 108.3 no
C(21) C(20) H(29) 108.3 no
C(22) C(20) H(29) 108.2 no
C(20) C(21) H(30) 109.5 no
C(20) C(21) H(31) 109.5 no
C(20) C(21) H(32) 109.5 no
H(30) C(21) H(31) 109.5 no
H(30) C(21) H(32) 109.5 no
H(31) C(21) H(32) 109.5 no
C(20) C(22) H(33) 108.5 no
C(20) C(22) H(34) 108.5 no
C(23) C(22) H(33) 108.5 no
C(23) C(22) H(34) 108.5 no
H(33) C(22) H(34) 107.5 no
C(22) C(23) H(35) 108.9 no
C(22) C(23) H(36) 108.9 no
C(24) C(23) H(35) 108.9 no
C(24) C(23) H(36) 108.9 no
H(35) C(23) H(36) 107.7 no
C(25) C(26) H(42) 119.5 no
C(27) C(26) H(42) 119.5 no
C(26) C(27) H(43) 120.3 no
C(28) C(27) H(43) 120.3 no
C(28) C(29) H(44) 121.1 no
C(30) C(29) H(44) 121.1 no
C(25) C(30) H(45) 118.3 no
C(29) C(30) H(45) 118.3 no
C(25) C(31) H(46) 109.5 no
C(25) C(31) H(47) 109.5 no
C(25) C(31) H(48) 109.5 no
H(46) C(31) H(47) 109.5 no
H(46) C(31) H(48) 109.5 no
H(47) C(31) H(48) 109.5 no

loop_
_geom_bond_atom_site_label_1
_geom_bond_atom_site_label_2
_geom_bond_distance
_geom_bond_publ_flag
O(1) C(3) 1.444(7) yes
O(3) C(12) 1.436(7) yes
O(4) C(24) 1.223(8) yes
N(1) C(24) 1.327(8) yes
C(1) C(2) 1.538(8) yes
C(1) C(10) 1.561(7) yes
C(2) C(3) 1.520(7) yes
C(3) C(4) 1.522(7) yes
C(4) C(5) 1.532(8) yes
C(5) C(6) 1.536(7) yes
C(5) C(10) 1.541(7) yes
C(8) C(9) 1.526(6) yes
C(8) C(14) 1.523(7) yes
C(9) C(10) 1.563(6) yes
C(9) C(11) 1.539(7) yes
C(10) C(19) 1.532(8) yes
C(11) C(12) 1.539(7) yes
C(12) C(13) 1.538(6) yes
C(13) C(14) 1.546(6) yes
C(13) C(17) 1.563(7) yes
C(13) C(18) 1.536(8) yes
C(14) C(15) 1.521(7) yes
C(15) C(16) 1.545(8) yes
C(16) C(17) 1.545(8) yes
C(17) C(20) 1.560(7) yes
C(20) C(22) 1.532(8) yes
C(25) C(26) 1.372(11) yes
C(25) C(30) 1.371(14) yes
C(26) C(27) 1.383(12) yes
C(29) C(30) 1.353(13) yes
N(1) H(40) 0.870 no
N(1) H(41) 0.870 no
C(1) H(1) 0.980 no
C(1) H(2) 0.980 no
C(2) H(3) 0.980 no
C(2) H(4) 0.980 no
C(3) H(5) 0.990 no
C(4) H(6) 0.980 no
C(4) H(7) 0.980 no
C(5) H(8) 0.990 no
C(6) H(9) 0.980 no
C(6) H(10) 0.980 no
C(7) H(11) 0.990 no
C(8) H(12) 0.990 no
C(9) H(13) 0.990 no
C(11) H(14) 0.980 no
C(11) H(15) 0.980 no
C(12) H(16) 0.990 no
C(14) H(17) 0.990 no
C(15) H(18) 0.980 no
C(15) H(19) 0.980 no
C(16) H(20) 0.980 no
C(16) H(21) 0.980 no
C(17) H(22) 0.990 no
C(18) H(23) 0.970 no
C(18) H(24) 0.970 no
C(18) H(25) 0.970 no
C(19) H(26) 0.970 no
C(19) H(27) 0.970 no
C(19) H(28) 0.970 no
C(20) H(29) 0.990 no
C(21) H(30) 0.970 no
C(21) H(31) 0.970 no
C(21) H(32) 0.970 no
C(22) H(33) 0.980 no
C(22) H(34) 0.980 no
C(23) H(35) 0.980 no
C(23) H(36) 0.980 no
C(26) H(42) 0.940 no
C(27) H(43) 0.940 no
C(29) H(44) 0.940 no
C(30) H(45) 0.940 no
C(31) H(46) 0.970 no
C(31) H(47) 0.970 no
C(31) H(48) 0.970 no

loop_
_geom_contact_atom_site_label_1
_geom_contact_atom_site_label_2
_geom_contact_distance
_geom_contact_site_symmetry_2
Br(1) C(28) 1.895(7) .
O(1) O(2) 2.664(5) 2_646
O(1) O(3) 2.884(5) 2_656
O(1) C(11) 3.468(7) 2_656
O(2) O(1) 2.664(5) 2_656
O(2) N(1) 2.979(7) 2_555
O(2) C(2) 3.435(6) 2_656
O(2) C(3) 3.560(7) 2_656
O(2) C(7) 1.443(7) .
O(3) O(1) 2.884(5) 2_646
O(3) O(4) 2.809(6) 2_545
O(4) O(3) 2.809(6) 2_555
O(4) C(21) 3.448(8) 2_555
O(4) C(23) 2.374(8) .
O(4) C(26) 3.424(10) 2_555
N(1) O(2) 2.979(7) 2_545
N(1) C(14) 3.503(8) 2_545
N(1) C(15) 3.591(9) 2_545
N(1) C(23) 2.404(8) .
C(2) O(2) 3.435(6) 2_646
C(3) O(2) 3.560(7) 2_646
C(4) C(7) 3.194(6) .
C(5) C(7) 2.571(7) .
C(6) C(7) 1.530(7) .
C(7) O(2) 1.443(7) .
C(7) C(4) 3.194(6) .
C(7) C(5) 2.571(7) .
C(7) C(6) 1.530(7) .
C(7) C(8) 1.529(7) .
C(7) C(9) 2.533(7) .
C(7) C(10) 3.004(7) .
C(7) C(14) 2.503(7) .
C(7) C(15) 3.035(7) .
C(8) C(7) 1.529(7) .
C(9) C(7) 2.533(7) .
C(10) C(7) 3.004(7) .
C(11) O(1) 3.468(7) 2_646
C(12) C(21) 3.373(7) .
C(13) C(21) 3.209(8) .
C(14) N(1) 3.503(8) 2_555
C(14) C(7) 2.503(7) .
C(15) N(1) 3.591(9) 2_555
C(15) C(7) 3.035(7) .
C(17) C(21) 2.546(8) .
C(18) C(21) 3.565(10) .
C(20) C(21) 1.518(8) .
C(20) C(23) 2.559(7) .
C(21) O(4) 3.448(8) 2_545
C(21) C(12) 3.373(7) .
C(21) C(13) 3.209(8) .
C(21) C(17) 2.546(8) .
C(21) C(18) 3.565(10) .
C(21) C(20) 1.518(8) .
C(21) C(22) 2.517(9) .
C(22) C(21) 2.517(9) .
C(22) C(23) 1.503(7) .
C(23) O(4) 2.374(8) .
C(23) N(1) 2.404(8) .
C(23) C(20) 2.559(7) .
C(23) C(22) 1.503(7) .
C(23) C(24) 1.501(9) .
C(24) C(23) 1.501(9) .
C(25) C(28) 2.768(10) .
C(25) C(31) 1.575(11) .
C(26) O(4) 3.424(10) 2_545
C(26) C(28) 2.382(13) .
C(26) C(31) 2.578(10) .
C(27) C(28) 1.375(12) .
C(27) C(29) 3.518(12) 2_645
C(28) Br(1) 1.895(7) .
C(28) C(25) 2.768(10) .
C(28) C(26) 2.382(13) .
C(28) C(27) 1.375(12) .
C(28) C(29) 1.405(11) .
C(28) C(30) 2.363(10) .
C(29) C(27) 3.518(12) 2_655
C(29) C(28) 1.405(11) .
C(30) C(28) 2.363(10) .
C(30) C(31) 2.555(13) .
C(31) C(25) 1.575(11) .
C(31) C(26) 2.578(10) .
C(31) C(30) 2.555(13) .
Br(1) H(1) 3.207 1_554
Br(1) H(8) 3.570 1_554
Br(1) H(19) 3.576 2_545
Br(1) H(25) 3.417 2_555
Br(1) H(27) 3.286 1_554
Br(1) H(29) 3.587 2_555
Br(1) H(30) 3.599 2_555
Br(1) H(31) 3.297 2_555
Br(1) H(45) 3.187 2_645
O(1) H(2) 3.555 2_656
O(1) H(4) 2.974 2_656
O(1) H(6) 3.550 2_646
O(1) H(10) 3.522 2_646
O(1) H(15) 2.695 2_656
O(1) H(37) 0.830 .
O(1) H(38) 1.887 2_646
O(1) H(39) 2.950 2_656
O(1) H(40) 3.057 1_656
O(2) H(3) 2.874 2_656
O(2) H(4) 3.441 2_656
O(2) H(11) 1.993 .
O(2) H(15) 3.391 1_565
O(2) H(37) 3.266 2_656
O(2) H(38) 0.830 .
O(2) H(40) 2.150 2_555
O(2) H(41) 3.383 2_555
O(3) H(31) 3.563 .
O(3) H(32) 3.213 .
O(3) H(37) 2.350 2_646
O(3) H(38) 3.511 1_545
O(3) H(39) 0.830 .
O(3) H(42) 3.295 .
O(3) H(46) 3.311 .
O(4) H(5) 3.401 1_454
O(4) H(16) 3.468 2_555
O(4) H(18) 3.451 2_545
O(4) H(32) 2.537 2_555
O(4) H(35) 3.140 .
O(4) H(36) 2.716 .
O(4) H(39) 1.992 2_555
O(4) H(42) 2.563 2_555
N(1) H(3) 3.224 1_454
N(1) H(5) 3.498 1_454
N(1) H(17) 2.660 2_545
N(1) H(18) 3.040 2_545
N(1) H(20) 3.473 2_545
N(1) H(35) 2.425 .
N(1) H(36) 2.964 .
N(1) H(38) 3.179 2_545
N(1) H(39) 3.593 2_555
N(1) H(46) 3.208 2_545
C(1) H(47) 3.428 2_646
C(2) H(6) 3.009 2_646
C(2) H(7) 3.493 2_646
C(2) H(37) 3.120 .
C(2) H(37) 3.310 2_646
C(2) H(38) 3.096 2_646
C(2) H(40) 3.442 1_656
C(3) H(4) 3.549 2_656
C(3) H(37) 1.891 .
C(3) H(38) 2.952 2_646
C(3) H(40) 3.381 1_656
C(3) H(48) 3.257 2_656
C(4) H(3) 3.520 2_656
C(4) H(4) 2.952 2_656
C(4) H(37) 2.476 .
C(4) H(38) 3.158 .
C(4) H(46) 3.540 2_656
C(4) H(48) 3.046 2_656
C(5) H(11) 3.399 .
C(5) H(38) 3.413 .
C(5) H(48) 3.188 2_656
C(6) H(11) 2.070 .
C(6) H(15) 3.507 1_565
C(6) H(24) 3.108 2_556
C(6) H(26) 3.576 2_556
C(6) H(28) 3.449 2_556
C(6) H(38) 2.633 .
C(7) H(6) 2.872 .
C(7) H(7) 3.510 .
C(7) H(8) 3.381 .
C(7) H(9) 2.065 .
C(7) H(10) 2.065 .
C(7) H(12) 2.064 .
C(7) H(13) 2.687 .
C(7) H(15) 3.389 1_565
C(7) H(17) 2.699 .
C(7) H(18) 2.914 .
C(7) H(19) 3.140 .
C(7) H(26) 3.297 .
C(7) H(26) 3.571 2_556
C(7) H(28) 3.283 2_556
C(7) H(38) 1.889 .
C(7) H(40) 3.376 2_555
C(8) H(11) 2.069 .
C(8) H(28) 3.390 2_556
C(8) H(38) 3.115 .
C(9) H(11) 3.371 .
C(9) H(37) 3.396 2_646
C(11) H(11) 3.402 1_545
C(11) H(26) 3.522 2_546
C(11) H(37) 2.976 2_646
C(11) H(38) 3.570 1_545
C(11) H(39) 3.031 .
C(12) H(11) 3.548 1_545
C(12) H(31) 2.932 .
C(12) H(32) 3.245 .
C(12) H(37) 3.163 2_646
C(12) H(39) 1.883 .
C(13) H(31) 2.976 .
C(13) H(32) 3.343 .
C(13) H(39) 2.890 .
C(14) H(11) 2.711 .
C(14) H(38) 3.519 .
C(14) H(39) 3.600 .
C(14) H(40) 3.226 2_555
C(14) H(41) 3.481 2_555
C(15) H(11) 2.713 .
C(15) H(31) 3.280 1_565
C(15) H(40) 3.427 2_555
C(16) H(34) 3.449 2_555
C(16) H(43) 3.022 2_555
C(17) H(30) 3.374 .
C(17) H(31) 2.810 .
C(17) H(32) 2.656 .
C(17) H(39) 3.144 .
C(18) H(8) 3.509 2_546
C(18) H(9) 3.132 2_546
C(18) H(31) 3.098 .
C(19) H(9) 3.306 2_546
C(19) H(11) 3.031 2_546
C(19) H(12) 3.521 2_546
C(19) H(14) 3.506 2_556
C(19) H(19) 3.385 2_546
C(20) H(30) 2.056 .
C(20) H(31) 2.056 .
C(20) H(32) 2.056 .
C(20) H(35) 2.736 .
C(20) H(36) 2.751 .
C(21) H(16) 2.870 .
C(21) H(18) 3.287 1_545
C(21) H(22) 2.729 .
C(21) H(25) 3.102 .
C(21) H(29) 2.056 .
C(21) H(33) 3.328 .
C(21) H(33) 3.485 2_545
C(21) H(34) 2.589 .
C(21) H(34) 3.366 2_545
C(21) H(39) 3.302 .
C(21) H(43) 3.375 2_545
C(22) H(20) 3.356 2_545
C(22) H(30) 2.616 .
C(22) H(31) 3.341 .
C(22) H(32) 2.799 .
C(22) H(32) 3.238 2_555
C(22) H(35) 2.043 .
C(22) H(36) 2.043 .
C(23) H(29) 2.635 .
C(23) H(33) 2.039 .
C(23) H(34) 2.039 .
C(23) H(40) 3.209 .
C(23) H(41) 2.499 .
C(24) H(18) 3.347 2_545
C(24) H(20) 3.491 2_545
C(24) H(32) 3.249 2_555
C(24) H(35) 2.041 .
C(24) H(36) 2.041 .
C(24) H(39) 3.079 2_555
C(24) H(42) 3.496 2_555
C(25) H(35) 3.330 2_555
C(25) H(41) 3.143 2_555
C(25) H(44) 3.282 2_645
C(25) H(46) 2.107 .
C(25) H(47) 2.107 .
C(25) H(48) 2.107 .
C(26) H(35) 3.014 2_555
C(26) H(41) 3.218 2_555
C(26) H(44) 2.849 2_645
C(26) H(46) 2.735 .
C(26) H(47) 3.331 .
C(26) H(48) 2.940 .
C(27) H(21) 3.206 2_545
C(27) H(30) 2.859 2_555
C(27) H(35) 3.023 2_555
C(27) H(44) 2.732 2_645
C(27) H(45) 3.435 2_645
C(28) H(30) 3.270 2_555
C(28) H(35) 3.319 2_555
C(28) H(42) 3.228 .
C(28) H(43) 2.019 .
C(28) H(44) 2.054 .
C(28) H(44) 3.089 2_645
C(28) H(45) 3.211 .
C(28) H(45) 3.317 2_645
C(29) H(36) 3.229 1_655
C(29) H(36) 3.552 2_555
C(29) H(44) 3.501 2_645
C(30) H(35) 3.583 2_555
C(30) H(44) 3.559 2_645
C(30) H(46) 3.246 .
C(30) H(47) 2.621 .
C(30) H(48) 3.066 .
C(31) H(5) 3.385 2_646
C(31) H(7) 2.958 2_646
C(31) H(8) 3.369 2_646
C(31) H(41) 3.160 2_555
C(31) H(42) 2.717 .
C(31) H(45) 2.662 .
H(1) Br(1) 3.207 1_556
H(1) H(47) 2.937 2_646
H(2) O(1) 3.555 2_646
H(2) H(10) 2.685 1_545
H(2) H(37) 3.304 2_646
H(2) H(47) 3.165 2_646
H(3) O(2) 2.874 2_646
H(3) N(1) 3.224 1_656
H(3) C(4) 3.520 2_646
H(3) H(6) 2.669 2_646
H(3) H(7) 3.582 2_646
H(3) H(37) 3.415 .
H(3) H(37) 3.558 2_646
H(3) H(38) 2.742 2_646
H(3) H(40) 2.698 1_656
H(3) H(41) 3.423 1_656
H(3) H(46) 3.234 2_646
H(3) H(47) 3.195 2_646
H(4) O(1) 2.974 2_646
H(4) O(2) 3.441 2_646
H(4) C(3) 3.549 2_646
H(4) C(4) 2.952 2_646
H(4) H(6) 2.473 2_646
H(4) H(7) 2.644 2_646
H(4) H(37) 3.289 .
H(4) H(37) 2.474 2_646
H(4) H(38) 3.100 2_646
H(5) O(4) 3.401 1_656
H(5) N(1) 3.498 1_656
H(5) C(31) 3.385 2_656
H(5) H(37) 2.308 .
H(5) H(38) 3.366 2_646
H(5) H(39) 3.478 2_656
H(5) H(40) 3.138 1_656
H(5) H(46) 3.307 2_656
H(5) H(48) 2.631 2_656
H(6) O(1) 3.550 2_656
H(6) C(2) 3.009 2_656
H(6) C(7) 2.872 .
H(6) H(3) 2.669 2_656
H(6) H(4) 2.473 2_656
H(6) H(37) 2.655 .
H(6) H(38) 2.545 .
H(7) C(2) 3.493 2_656
H(7) C(7) 3.510 .
H(7) C(31) 2.958 2_656
H(7) H(3) 3.582 2_656
H(7) H(4) 2.644 2_656
H(7) H(37) 2.373 .
H(7) H(38) 3.158 .
H(7) H(46) 2.721 2_656
H(7) H(47) 3.161 2_656
H(7) H(48) 2.529 2_656
H(8) Br(1) 3.570 1_556
H(8) C(7) 3.381 .
H(8) C(18) 3.509 2_556
H(8) C(31) 3.369 2_656
H(8) H(24) 3.226 2_556
H(8) H(25) 3.060 2_556
H(8) H(47) 3.486 2_656
H(8) H(48) 2.510 2_656
H(9) C(7) 2.065 .
H(9) C(18) 3.132 2_556
H(9) C(19) 3.306 2_556
H(9) H(11) 2.296 .
H(9) H(12) 3.355 2_556
H(9) H(14) 2.787 2_556
H(9) H(24) 2.311 2_556
H(9) H(25) 3.179 2_556
H(9) H(26) 2.971 2_556
H(9) H(28) 2.750 2_556
H(9) H(38) 3.465 .
H(10) O(1) 3.522 2_656
H(10) C(7) 2.065 .
H(10) H(2) 2.685 1_565
H(10) H(11) 2.397 .
H(10) H(15) 2.838 1_565
H(10) H(24) 3.161 2_556
H(10) H(38) 2.474 .
H(10) H(47) 3.486 2_656
H(10) H(48) 3.515 2_656
H(11) O(2) 1.993 .
H(11) C(5) 3.399 .
H(11) C(6) 2.070 .
H(11) C(8) 2.069 .
H(11) C(9) 3.371 .
H(11) C(11) 3.402 1_565
H(11) C(12) 3.548 1_565
H(11) C(14) 2.711 .
H(11) C(15) 2.713 .
H(11) C(19) 3.031 2_556
H(11) H(9) 2.296 .
H(11) H(10) 2.397 .
H(11) H(12) 2.318 .
H(11) H(13) 3.599 .
H(11) H(14) 3.254 1_565
H(11) H(15) 2.927 1_565
H(11) H(16) 2.863 1_565
H(11) H(17) 3.050 .
H(11) H(18) 2.476 .
H(11) H(19) 2.633 .
H(11) H(26) 2.812 2_556
H(11) H(27) 3.037 2_556
H(11) H(28) 2.734 2_556
H(11) H(38) 2.209 .
H(11) H(40) 3.584 2_555
H(12) C(7) 2.064 .
H(12) C(19) 3.521 2_556
H(12) H(9) 3.355 2_546
H(12) H(11) 2.318 .
H(12) H(28) 2.678 2_556
H(13) C(7) 2.687 .
H(13) H(11) 3.599 .
H(13) H(37) 2.850 2_646
H(13) H(38) 3.362 .
H(13) H(39) 3.544 .
H(14) C(19) 3.506 2_546
H(14) H(9) 2.787 2_546
H(14) H(11) 3.254 1_545
H(14) H(26) 2.667 2_546
H(14) H(27) 3.533 2_546
H(15) O(1) 2.695 2_646
H(15) O(2) 3.391 1_545
H(15) C(6) 3.507 1_545
H(15) C(7) 3.389 1_545
H(15) H(10) 2.838 1_545
H(15) H(11) 2.927 1_545
H(15) H(37) 2.339 2_646
H(15) H(38) 2.748 1_545
H(15) H(39) 3.061 .
H(16) O(4) 3.468 2_545
H(16) C(21) 2.870 .
H(16) H(11) 2.863 1_545
H(16) H(18) 2.844 1_545
H(16) H(27) 3.578 2_546
H(16) H(31) 2.239 .
H(16) H(32) 2.833 .
H(16) H(37) 3.517 2_646
H(16) H(38) 3.359 1_545
H(16) H(39) 2.056 .
H(17) N(1) 2.660 2_555
H(17) C(7) 2.699 .
H(17) H(11) 3.050 .
H(17) H(38) 3.176 .
H(17) H(39) 3.202 .
H(17) H(40) 2.432 2_555
H(17) H(41) 2.554 2_555
H(18) O(4) 3.451 2_555
H(18) N(1) 3.040 2_555
H(18) C(7) 2.914 .
H(18) C(21) 3.287 1_565
H(18) C(24) 3.347 2_555
H(18) H(11) 2.476 .
H(18) H(16) 2.844 1_565
H(18) H(30) 3.517 1_565
H(18) H(31) 2.644 1_565
H(18) H(32) 3.231 1_565
H(18) H(38) 3.299 .
H(18) H(40) 2.830 2_555
H(18) H(41) 3.445 2_555
H(19) Br(1) 3.576 2_555
H(19) C(7) 3.140 .
H(19) C(19) 3.385 2_556
H(19) H(11) 2.633 .
H(19) H(27) 2.806 2_556
H(19) H(28) 3.109 2_556
H(19) H(31) 3.256 1_565
H(20) N(1) 3.473 2_555
H(20) C(22) 3.356 2_555
H(20) C(24) 3.491 2_555
H(20) H(30) 3.296 1_565
H(20) H(31) 3.473 1_565
H(20) H(34) 2.472 2_555
H(20) H(35) 3.442 2_555
H(20) H(41) 3.492 2_555
H(20) H(43) 2.882 2_555
H(21) C(27) 3.206 2_555
H(21) H(36) 3.536 .
H(21) H(43) 2.332 2_555
H(21) H(45) 3.217 1_455
H(22) C(21) 2.729 .
H(22) H(30) 3.559 .
H(22) H(31) 3.134 .
H(22) H(32) 2.478 .
H(22) H(39) 2.630 .
H(22) H(41) 3.143 2_555
H(22) H(42) 3.390 .
H(23) H(31) 3.523 .
H(23) H(45) 3.213 1_455
H(23) H(47) 3.392 1_455
H(24) C(6) 3.108 2_546
H(24) H(8) 3.226 2_546
H(24) H(9) 2.311 2_546
H(24) H(10) 3.161 2_546
H(24) H(26) 3.429 2_546
H(25) Br(1) 3.417 2_545
H(25) C(21) 3.102 .
H(25) H(8) 3.060 2_546
H(25) H(9) 3.179 2_546
H(25) H(26) 3.425 2_546
H(25) H(27) 2.935 2_546
H(25) H(31) 2.463 .
H(26) C(6) 3.576 2_546
H(26) C(7) 3.297 .
H(26) C(7) 3.571 2_546
H(26) C(11) 3.522 2_556
H(26) H(9) 2.971 2_546
H(26) H(11) 2.812 2_546
H(26) H(14) 2.667 2_556
H(26) H(24) 3.429 2_556
H(26) H(25) 3.425 2_556
H(26) H(28) 3.247 2_556
H(27) Br(1) 3.286 1_556
H(27) H(11) 3.037 2_546
H(27) H(14) 3.533 2_556
H(27) H(16) 3.578 2_556
H(27) H(19) 2.806 2_546
H(27) H(25) 2.935 2_556
H(28) C(6) 3.449 2_546
H(28) C(7) 3.283 2_546
H(28) C(8) 3.390 2_546
H(28) H(9) 2.750 2_546
H(28) H(11) 2.734 2_546
H(28) H(12) 2.678 2_546
H(28) H(19) 3.109 2_546
H(28) H(26) 3.247 2_546
H(29) Br(1) 3.587 2_545
H(29) C(21) 2.056 .
H(29) C(23) 2.635 .
H(29) H(30) 2.409 .
H(29) H(31) 2.283 .
H(29) H(32) 2.835 .
H(29) H(35) 2.819 .
H(29) H(36) 2.471 .
H(29) H(45) 3.510 1_455
H(30) Br(1) 3.599 2_545
H(30) C(17) 3.374 .
H(30) C(20) 2.056 .
H(30) C(22) 2.616 .
H(30) C(27) 2.859 2_545
H(30) C(28) 3.270 2_545
H(30) H(18) 3.517 1_545
H(30) H(20) 3.296 1_545
H(30) H(22) 3.559 .
H(30) H(29) 2.409 .
H(30) H(33) 3.554 .
H(30) H(33) 3.354 2_545
H(30) H(34) 2.664 .
H(30) H(34) 2.986 2_545
H(30) H(43) 2.554 2_545
H(31) Br(1) 3.297 2_545
H(31) O(3) 3.563 .
H(31) C(12) 2.932 .
H(31) C(13) 2.976 .
H(31) C(15) 3.280 1_545
H(31) C(17) 2.810 .
H(31) C(18) 3.098 .
H(31) C(20) 2.056 .
H(31) C(22) 3.341 .
H(31) H(16) 2.239 .
H(31) H(18) 2.644 1_545
H(31) H(19) 3.256 1_545
H(31) H(20) 3.473 1_545
H(31) H(22) 3.134 .
H(31) H(23) 3.523 .
H(31) H(25) 2.463 .
H(31) H(29) 2.283 .
H(31) H(34) 3.523 .
H(31) H(39) 3.225 .
H(31) H(43) 3.380 2_545
H(32) O(3) 3.213 .
H(32) O(4) 2.537 2_545
H(32) C(12) 3.245 .
H(32) C(13) 3.343 .
H(32) C(17) 2.656 .
H(32) C(20) 2.056 .
H(32) C(22) 2.799 .
H(32) C(22) 3.238 2_545
H(32) C(24) 3.249 2_545
H(32) H(16) 2.833 .
H(32) H(18) 3.231 1_545
H(32) H(22) 2.478 .
H(32) H(29) 2.835 .
H(32) H(33) 3.558 .
H(32) H(33) 2.757 2_545
H(32) H(34) 2.541 .
H(32) H(34) 2.890 2_545
H(32) H(39) 2.654 .
H(33) C(21) 3.328 .
H(33) C(21) 3.485 2_555
H(33) C(23) 2.039 .
H(33) H(30) 3.554 .
H(33) H(30) 3.354 2_555
H(33) H(32) 3.558 .
H(33) H(32) 2.757 2_555
H(33) H(34) 3.387 2_555
H(33) H(35) 2.827 .
H(33) H(36) 2.337 .
H(33) H(42) 3.562 2_555
H(33) H(43) 2.999 2_555
H(34) C(16) 3.449 2_545
H(34) C(21) 2.589 .
H(34) C(21) 3.366 2_555
H(34) C(23) 2.039 .
H(34) H(20) 2.472 2_545
H(34) H(30) 2.664 .
H(34) H(30) 2.986 2_555
H(34) H(31) 3.523 .
H(34) H(32) 2.541 .
H(34) H(32) 2.890 2_555
H(34) H(33) 3.387 2_545
H(34) H(35) 2.349 .
H(34) H(36) 2.827 .
H(35) O(4) 3.140 .
H(35) N(1) 2.425 .
H(35) C(20) 2.736 .
H(35) C(22) 2.043 .
H(35) C(24) 2.041 .
H(35) C(25) 3.330 2_545
H(35) C(26) 3.014 2_545
H(35) C(27) 3.023 2_545
H(35) C(28) 3.319 2_545
H(35) C(30) 3.583 2_545
H(35) H(20) 3.442 2_545
H(35) H(29) 2.819 .
H(35) H(33) 2.827 .
H(35) H(34) 2.349 .
H(35) H(40) 3.292 .
H(35) H(41) 2.172 .
H(35) H(42) 3.342 2_545
H(35) H(43) 3.371 2_545
H(36) O(4) 2.716 .
H(36) N(1) 2.964 .
H(36) C(20) 2.751 .
H(36) C(22) 2.043 .
H(36) C(24) 2.041 .
H(36) C(29) 3.229 1_455
H(36) C(29) 3.552 2_545
H(36) H(21) 3.536 .
H(36) H(29) 2.471 .
H(36) H(33) 2.337 .
H(36) H(34) 2.827 .
H(36) H(41) 3.056 .
H(36) H(44) 2.878 1_455
H(37) O(1) 0.830 .
H(37) O(2) 3.266 2_646
H(37) O(3) 2.350 2_656
H(37) C(2) 3.120 .
H(37) C(2) 3.310 2_656
H(37) C(3) 1.891 .
H(37) C(4) 2.476 .
H(37) C(9) 3.396 2_656
H(37) C(11) 2.976 2_656
H(37) C(12) 3.163 2_656
H(37) H(2) 3.304 2_656
H(37) H(3) 3.415 .
H(37) H(3) 3.558 2_656
H(37) H(4) 3.289 .
H(37) H(4) 2.474 2_656
H(37) H(5) 2.308 .
H(37) H(6) 2.655 .
H(37) H(7) 2.373 .
H(37) H(13) 2.850 2_656
H(37) H(15) 2.339 2_656
H(37) H(16) 3.517 2_656
H(37) H(38) 2.454 2_646
H(37) H(39) 2.611 2_656
H(37) H(40) 3.594 1_656
H(37) H(46) 3.411 2_656
H(38) O(1) 1.887 2_656
H(38) O(2) 0.830 .
H(38) O(3) 3.511 1_565
H(38) N(1) 3.179 2_555
H(38) C(2) 3.096 2_656
H(38) C(3) 2.952 2_656
H(38) C(4) 3.158 .
H(38) C(5) 3.413 .
H(38) C(6) 2.633 .
H(38) C(7) 1.889 .
H(38) C(8) 3.115 .
H(38) C(11) 3.570 1_565
H(38) C(14) 3.519 .
H(38) H(3) 2.742 2_656
H(38) H(4) 3.100 2_656
H(38) H(5) 3.366 2_656
H(38) H(6) 2.545 .
H(38) H(7) 3.158 .
H(38) H(9) 3.465 .
H(38) H(10) 2.474 .
H(38) H(11) 2.209 .
H(38) H(13) 3.362 .
H(38) H(15) 2.748 1_565
H(38) H(16) 3.359 1_565
H(38) H(17) 3.176 .
H(38) H(18) 3.299 .
H(38) H(37) 2.454 2_656
H(38) H(39) 3.379 1_565
H(38) H(40) 2.313 2_555
H(39) O(1) 2.950 2_646
H(39) O(3) 0.830 .
H(39) O(4) 1.992 2_545
H(39) N(1) 3.593 2_545
H(39) C(11) 3.031 .
H(39) C(12) 1.883 .
H(39) C(13) 2.890 .
H(39) C(14) 3.600 .
H(39) C(17) 3.144 .
H(39) C(21) 3.302 .
H(39) C(24) 3.079 2_545
H(39) H(5) 3.478 2_646
H(39) H(13) 3.544 .
H(39) H(15) 3.061 .
H(39) H(16) 2.056 .
H(39) H(17) 3.202 .
H(39) H(22) 2.630 .
H(39) H(31) 3.225 .
H(39) H(32) 2.654 .
H(39) H(37) 2.611 2_646
H(39) H(38) 3.379 1_545
H(39) H(40) 3.292 2_545
H(39) H(42) 2.897 .
H(39) H(46) 3.479 .
H(40) O(1) 3.057 1_454
H(40) O(2) 2.150 2_545
H(40) C(2) 3.442 1_454
H(40) C(3) 3.381 1_454
H(40) C(7) 3.376 2_545
H(40) C(14) 3.226 2_545
H(40) C(15) 3.427 2_545
H(40) C(23) 3.209 .
H(40) H(3) 2.698 1_454
H(40) H(5) 3.138 1_454
H(40) H(11) 3.584 2_545
H(40) H(17) 2.432 2_545
H(40) H(18) 2.830 2_545
H(40) H(35) 3.292 .
H(40) H(37) 3.594 1_454
H(40) H(38) 2.313 2_545
H(40) H(39) 3.292 2_555
H(40) H(46) 3.390 2_545
H(41) O(2) 3.383 2_545
H(41) C(14) 3.481 2_545
H(41) C(23) 2.499 .
H(41) C(25) 3.143 2_545
H(41) C(26) 3.218 2_545
H(41) C(31) 3.160 2_545
H(41) H(3) 3.423 1_454
H(41) H(17) 2.554 2_545
H(41) H(18) 3.445 2_545
H(41) H(20) 3.492 2_545
H(41) H(22) 3.143 2_545
H(41) H(35) 2.172 .
H(41) H(36) 3.056 .
H(41) H(42) 3.169 2_545
H(41) H(46) 2.553 2_545
H(41) H(47) 3.417 2_545
H(42) O(3) 3.295 .
H(42) O(4) 2.563 2_545
H(42) C(24) 3.496 2_545
H(42) C(28) 3.228 .
H(42) C(31) 2.717 .
H(42) H(22) 3.390 .
H(42) H(33) 3.562 2_545
H(42) H(35) 3.342 2_555
H(42) H(39) 2.897 .
H(42) H(41) 3.169 2_555
H(42) H(44) 3.199 2_645
H(42) H(46) 2.606 .
H(42) H(48) 2.964 .
H(43) C(16) 3.022 2_545
H(43) C(21) 3.375 2_555
H(43) C(28) 2.019 .
H(43) H(20) 2.882 2_545
H(43) H(21) 2.332 2_545
H(43) H(30) 2.554 2_555
H(43) H(31) 3.380 2_555
H(43) H(33) 2.999 2_545
H(43) H(35) 3.371 2_555
H(43) H(44) 3.012 2_645
H(43) H(45) 3.335 2_645
H(44) C(25) 3.282 2_655
H(44) C(26) 2.849 2_655
H(44) C(27) 2.732 2_655
H(44) C(28) 2.054 .
H(44) C(28) 3.089 2_655
H(44) C(29) 3.501 2_655
H(44) C(30) 3.559 2_655
H(44) H(36) 2.878 1_655
H(44) H(42) 3.199 2_655
H(44) H(43) 3.012 2_655
H(45) Br(1) 3.187 2_655
H(45) C(27) 3.435 2_655
H(45) C(28) 3.211 .
H(45) C(28) 3.317 2_655
H(45) C(31) 2.662 .
H(45) H(21) 3.217 1_655
H(45) H(23) 3.213 1_655
H(45) H(29) 3.510 1_655
H(45) H(43) 3.335 2_655
H(45) H(46) 3.443 .
H(45) H(47) 2.390 .
H(45) H(48) 3.154 .
H(46) O(3) 3.311 .
H(46) N(1) 3.208 2_555
H(46) C(4) 3.540 2_646
H(46) C(25) 2.107 .
H(46) C(26) 2.735 .
H(46) C(30) 3.246 .
H(46) H(3) 3.234 2_656
H(46) H(5) 3.307 2_646
H(46) H(7) 2.721 2_646
H(46) H(37) 3.411 2_646
H(46) H(39) 3.479 .
H(46) H(40) 3.390 2_555
H(46) H(41) 2.553 2_555
H(46) H(42) 2.606 .
H(46) H(45) 3.443 .
H(46) H(47) 1.584 .
H(46) H(48) 1.584 .
H(47) C(1) 3.428 2_656
H(47) C(25) 2.107 .
H(47) C(26) 3.331 .
H(47) C(30) 2.621 .
H(47) H(1) 2.937 2_656
H(47) H(2) 3.165 2_656
H(47) H(3) 3.195 2_656
H(47) H(7) 3.161 2_646
H(47) H(8) 3.486 2_646
H(47) H(10) 3.486 2_646
H(47) H(23) 3.392 1_655
H(47) H(41) 3.417 2_555
H(47) H(45) 2.390 .
H(47) H(46) 1.584 .
H(47) H(48) 1.584 .
H(48) C(3) 3.257 2_646
H(48) C(4) 3.046 2_646
H(48) C(5) 3.188 2_646
H(48) C(25) 2.107 .
H(48) C(26) 2.940 .
H(48) C(30) 3.066 .
H(48) H(5) 2.631 2_646
H(48) H(7) 2.529 2_646
H(48) H(8) 2.510 2_646
H(48) H(10) 3.515 2_646
H(48) H(42) 2.964 .
H(48) H(45) 3.154 .
H(48) H(46) 1.584 .
H(48) H(47) 1.584 .

loop_
_geom_torsion_atom_site_label_1
_geom_torsion_atom_site_label_2
_geom_torsion_atom_site_label_3
_geom_torsion_atom_site_label_4
_geom_torsion
C(2) C(1) C(10) C(5) -52.3(6)
C(2) C(1) C(10) C(9) 69.2(5)
C(2) C(1) C(10) C(19) -169.3(4)
C(10) C(1) C(2) C(3) 57.9(6)
C(1) C(2) C(3) O(1) -177.4(4)
C(1) C(2) C(3) C(4) -57.2(6)
O(1) C(3) C(4) C(5) 176.6(4)
C(2) C(3) C(4) C(5) 57.3(6)
C(3) C(4) C(5) C(6) 178.2(4)
C(3) C(4) C(5) C(10) -55.2(6)
C(4) C(5) C(6) C(7) 75.9(5)
C(4) C(5) C(10) C(1) 49.6(6)
C(4) C(5) C(10) C(9) -73.3(5)
C(4) C(5) C(10) C(19) 164.0(4)
C(6) C(5) C(10) C(1) 174.8(4)
C(6) C(5) C(10) C(9) 51.9(6)
C(6) C(5) C(10) C(19) -70.8(5)
C(10) C(5) C(6) C(7) -51.4(6)
C(5) C(6) C(7) O(2) -68.5(6)
C(5) C(6) C(7) C(8) 51.5(6)
O(2) C(7) C(8) C(9) 69.7(5)
O(2) C(7) C(8) C(14) -53.3(5)
C(6) C(7) C(8) C(9) -54.2(6)
C(6) C(7) C(8) C(14) -177.1(4)
C(7) C(8) C(9) C(10) 57.0(6)
C(7) C(8) C(9) C(11) -174.8(5)
C(7) C(8) C(14) C(13) -176.9(4)
C(7) C(8) C(14) C(15) -54.5(6)
C(9) C(8) C(14) C(13) 59.1(6)
C(9) C(8) C(14) C(15) -178.6(4)
C(14) C(8) C(9) C(10) 180.0(4)
C(14) C(8) C(9) C(11) -51.8(6)
C(8) C(9) C(10) C(1) -175.1(4)
C(8) C(9) C(10) C(5) -55.2(5)
C(8) C(9) C(10) C(19) 66.6(6)
C(8) C(9) C(11) C(12) 52.2(6)
C(10) C(9) C(11) C(12) 178.9(4)
C(11) C(9) C(10) C(1) 59.0(5)
C(11) C(9) C(10) C(5) 178.9(4)
C(11) C(9) C(10) C(19) -59.3(6)
C(9) C(11) C(12) O(3) 67.8(5)
C(9) C(11) C(12) C(13) -55.3(6)
O(3) C(12) C(13) C(14) -64.8(5)
O(3) C(12) C(13) C(17) 46.6(5)
O(3) C(12) C(13) C(18) 172.1(4)
C(11) C(12) C(13) C(14) 55.5(6)
C(11) C(12) C(13) C(17) 166.9(4)
C(11) C(12) C(13) C(18) -67.6(5)
C(12) C(13) C(14) C(8) -60.1(6)
C(12) C(13) C(14) C(15) 170.5(5)
C(12) C(13) C(17) C(16) -155.3(4)
C(12) C(13) C(17) C(20) 80.7(6)
C(14) C(13) C(17) C(16) -40.0(5)
C(14) C(13) C(17) C(20) -164.1(4)
C(17) C(13) C(14) C(8) 175.9(4)
C(17) C(13) C(14) C(15) 46.5(5)
C(18) C(13) C(14) C(8) 60.9(5)
C(18) C(13) C(14) C(15) -68.4(5)
C(18) C(13) C(17) C(16) 78.5(5)
C(18) C(13) C(17) C(20) -45.5(6)
C(8) C(14) C(15) C(16) -162.0(5)
C(13) C(14) C(15) C(16) -34.6(6)
C(14) C(15) C(16) C(17) 8.7(7)
C(15) C(16) C(17) C(13) 20.0(6)
C(15) C(16) C(17) C(20) 149.2(5)
C(13) C(17) C(20) C(21) -61.0(7)
C(13) C(17) C(20) C(22) 175.7(4)
C(16) C(17) C(20) C(21) 178.7(5)
C(16) C(17) C(20) C(22) 55.4(6)
C(17) C(20) C(22) C(23) -158.9(5)
C(21) C(20) C(22) C(23) 77.6(6)
C(20) C(22) C(23) C(24) -178.9(5)
C(22) C(23) C(24) O(4) -48.5(9)
C(22) C(23) C(24) N(1) 129.5(6)
C(26) C(25) C(30) C(29) -0.7(14)
C(30) C(25) C(26) C(27) 0.9(13)
C(31) C(25) C(26) C(27) -179.8(6)
C(31) C(25) C(30) C(29) -180.0(8)
C(25) C(26) C(27) C(28) -1.1(12)
C(26) C(27) C(28) Br(1) 178.6(6)
C(26) C(27) C(28) C(29) 1.0(12)
Br(1) C(28) C(29) C(30) -178.4(6)
C(27) C(28) C(29) C(30) -0.7(13)
C(28) C(29) C(30) C(25) 0.6(13)
